data_7237221
loop_
_publ_author_name
'Yan, Nana'
'Wang, Lei'
'Liu, Xiaona'
'Wu, Pengfei'
'Sun, Tantan'
'Xu, Shutao'
'Han, Jingfeng'
'Guo, Peng'
'Tian, Peng'
'Liu, Zhongmin'

_publ_section_title
;
 A novel approach for facilitating the targeted synthesis of
 silicoaluminophosphates
;
_journal_issue 47
_journal_name_full 'Journal of Materials Chemistry A'
_journal_page_first 24186
_journal_paper_doi 10.1039/C8TA08134D
_journal_volume 6
_journal_year 2018
_chemical_formula_moiety 'C14.40 H32.30 Al7.03 N1.80 O32 P5.33 Si3.63'
_chemical_formula_sum 'C14.4 H32.3 Al7.03 N1.8 O32 P5.33 Si3.63'
_chemical_formula_weight 1199.71
_chemical_name_common DNL-6-ECyA
_space_group_IT_number 211
_space_group_name_Hall 'I 4 2 3'
_space_group_name_H-M_alt 'I 4 3 2'
_symmetry_cell_setting cubic
_symmetry_Int_Tables_number 211
_symmetry_space_group_name_Hall 'I 4 2 3'
_symmetry_space_group_name_H-M 'I 4 3 2'
_audit_update_record
;
2018-06-04 deposited with the CCDC.
2018-10-25 downloaded from the CCDC.
;
_cell_angle_alpha 90
_cell_angle_beta 90
_cell_angle_gamma 90
_cell_formula_units_Z 3
_cell_length_a 15.15030(10)
_cell_length_b 15.15030(10)
_cell_length_c 15.15030(10)
_cell_measurement_temperature 25
_cell_measurement_theta_max 60
_cell_measurement_theta_min 2.5
_cell_volume 3477.47(4)
_computing_structure_refinement TOPAS
_diffrn_ambient_temperature 25
_diffrn_measurement_device_type STOE
_diffrn_radiation_probe x-ray
_diffrn_radiation_source 'X-ray tube'
_diffrn_radiation_type 'Cu Ka1'
_diffrn_radiation_wavelength 1.5406
_exptl_absorpt_coefficient_mu 4.928
_exptl_crystal_colour WHITE
_exptl_crystal_density_diffrn 1.719
_pd_proc_ls_prof_R_factor 0.0207
_pd_proc_ls_prof_wR_expected 0.0153
_pd_proc_ls_prof_wR_factor 0.0307
_refine_ls_goodness_of_fit_all 2.005
_refine_ls_hydrogen_treatment mixed
_refine_ls_number_parameters 53
_refine_ls_R_I_factor 0.0321
_cod_data_source_file c8ta08134d2.cif
_cod_data_source_block DNL_6_ECyA
_cod_depositor_comments
;
The following automatic conversions were performed:

data item '_diffrn_radiation_probe' value 'X-ray' was changed to
'x-ray' in accordance with the
/home/saulius/struct/COD-crude-data/automatic-downloads/DataCite-retrospective/RSC/depositions/lib/dictionaries/cif_core.dic
dictionary named 'cif_core.dic' version 2.4.2 last updated on
2011-04-26.

Automatic conversion script
Id: cif_fix_values 6909 2019-04-08 15:41:33Z antanas 
;
_cod_original_sg_symbol_Hall ' 	I 4 2 3'
_cod_original_formula_sum 'C14.40 H32.30 Al7.03 N1.80 O32 P5.33 Si3.63'
_cod_database_code 7237221

loop_
_space_group_symop_id
_space_group_symop_operation_xyz
1 x,y,z
2 -x,-y,z
3 -x,y,-z
4 x,-y,-z
5 z,x,y
6 z,-x,-y
7 -z,-x,y
8 -z,x,-y
9 y,z,x
10 -y,z,-x
11 y,-z,-x
12 -y,-z,x
13 y,x,-z
14 -y,-x,-z
15 y,-x,z
16 -y,x,z
17 x,z,-y
18 -x,z,y
19 -x,-z,-y
20 x,-z,y
21 z,y,-x
22 z,-y,x
23 -z,y,x
24 -z,-y,-x
25 x+1/2,y+1/2,z+1/2
26 -x+1/2,-y+1/2,z+1/2
27 -x+1/2,y+1/2,-z+1/2
28 x+1/2,-y+1/2,-z+1/2
29 z+1/2,x+1/2,y+1/2
30 z+1/2,-x+1/2,-y+1/2
31 -z+1/2,-x+1/2,y+1/2
32 -z+1/2,x+1/2,-y+1/2
33 y+1/2,z+1/2,x+1/2
34 -y+1/2,z+1/2,-x+1/2
35 y+1/2,-z+1/2,-x+1/2
36 -y+1/2,-z+1/2,x+1/2
37 y+1/2,x+1/2,-z+1/2
38 -y+1/2,-x+1/2,-z+1/2
39 y+1/2,-x+1/2,z+1/2
40 -y+1/2,x+1/2,z+1/2
41 x+1/2,z+1/2,-y+1/2
42 -x+1/2,z+1/2,y+1/2
43 -x+1/2,-z+1/2,-y+1/2
44 x+1/2,-z+1/2,y+1/2
45 z+1/2,y+1/2,-x+1/2
46 z+1/2,-y+1/2,x+1/2
47 -z+1/2,y+1/2,x+1/2
48 -z+1/2,-y+1/2,-x+1/2

loop_
_atom_site_label
_atom_site_type_symbol
_atom_site_fract_x
_atom_site_fract_y
_atom_site_fract_z
_atom_site_adp_type
_atom_site_U_iso_or_equiv
_atom_site_site_symmetry_multiplicity
_atom_site_occupancy
_atom_site_calc_flag
Al1 Al 0.25 0.1038(2) 0.3962(2) Uiso 0.00479(19) 24 0.8792 d
Si1 Si 0.25 0.1038(2) 0.3962(2) Uiso 0.00479(19) 24 0.1208 d
P1 P 0.75 0.8967(2) 0.6033(2) Uiso 0.0058(2) 24 0.6667 d
Si2 Si 0.75 0.8967(2) 0.6033(2) Uiso 0.0058(2) 24 0.3333 d
O1 O 0.3398(2) 0.12859(14) 0.3272(2) Uiso 0.0096(4) 48 1 d
O2 O 0.27963(14) 0.11956(13) 0.5083(3) Uiso 0.0096(4) 48 1 d
N1 N 0.5234(10) 2.4803(10) 2.2033(5) Uiso 0.0239(9) 48 0.1125 d
C1 C 0.5287(14) 2.5631(10) 2.2525(6) Uiso 0.0239(9) 48 0.1125 d
C2 C 0.4375(16) 2.5873(14) 2.2891(10) Uiso 0.0239(9) 48 0.1125 d
C3 C 0.5968(15) 2.5546(13) 2.3268(6) Uiso 0.0239(9) 48 0.1125 d
C4 C 0.441(2) 2.6709(16) 2.3452(13) Uiso 0.0239(9) 48 0.1125 d
C5 C 0.601(2) 2.6384(14) 2.3829(9) Uiso 0.0239(9) 48 0.1125 d
C6 C 0.510(3) 2.6631(15) 2.4189(10) Uiso 0.0239(9) 48 0.1125 d
C7 C 0.4615(11) 2.4880(12) 2.1303(6) Uiso 0.0239(9) 48 0.1125 d
C8 C 0.5096(14) 2.4935(13) 2.0424(5) Uiso 0.0360(14) 48 0.1125 d
H1 H 0.5006(12) 2.4254(11) 2.2495(5) Uiso 0.0360(14) 48 0.1062 d
H2 H 0.5913(10) 2.4630(12) 2.1759(6) Uiso 0.0360(14) 48 0.1125 d
H3 H 0.5510(17) 2.6176(10) 2.2056(8) Uiso 0.0360(14) 48 0.1125 d
H4 H 0.4120(14) 2.5304(17) 2.3312(9) Uiso 0.0360(14) 48 0.1125 d
H5 H 0.3899(16) 2.5990(17) 2.2320(12) Uiso 0.0360(14) 48 0.1125 d
H6 H 0.6646(13) 2.5419(17) 2.2969(9) Uiso 0.0360(14) 48 0.1125 d
H7 H 0.5782(14) 2.4969(13) 2.3714(5) Uiso 0.0360(14) 48 0.1125 d
H8 H 0.374(3) 2.683(2) 2.3756(16) Uiso 0.0360(14) 48 0.1125 d
H9 H 0.460(3) 2.7295(13) 2.3017(15) Uiso 0.0360(14) 48 0.1125 d
H10 H 0.627(3) 2.6950(15) 2.3408(11) Uiso 0.0360(14) 48 0.1125 d
H11 H 0.647(2) 2.6275(18) 2.4411(9) Uiso 0.0360(14) 48 0.1125 d
H12 H 0.515(3) 2.7289(16) 2.4550(13) Uiso 0.0360(14) 48 0.1125 d
H13 H 0.487(2) 2.6102(18) 2.4671(9) Uiso 0.0360(14) 48 0.1125 d
H14 H 0.4199(13) 2.5499(14) 2.1396(9) Uiso 0.0360(14) 48 0.1125 d
H15 H 0.4164(12) 2.4278(14) 2.1292(7) Uiso 0.0360(14) 48 0.1125 d
H16 H 0.4799(17) 2.5488(14) 2.0010(7) Uiso 0.0360(14) 48 0.1125 d
H17 H 0.5025(17) 2.4281(14) 2.0058(5) Uiso 0.0360(14) 48 0.1125 d
H18 H 0.5825(13) 2.5076(14) 2.0546(6) Uiso 0.0360(14) 48 0.1125 d

loop_
_atom_type_symbol
_atom_type_scat_dispersion_real
_atom_type_scat_dispersion_imag
_atom_type_scat_source
C 0.0033 0.0016 'International Tables Vol C tables 4.2.6.8 and 6.1.1.1'
H 0.0000 0.0000 'International Tables Vol C tables 4.2.6.8 and 6.1.1.1'
Al 0.0645 0.0514 'International Tables Vol C tables 4.2.6.8 and 6.1.1.1'
N 0.0061 0.0033 'International Tables Vol C tables 4.2.6.8 and 6.1.1.1'
O 0.0106 0.0060 'International Tables Vol C tables 4.2.6.8 and 6.1.1.1'
P 0.1023 0.0942 'International Tables Vol C tables 4.2.6.8 and 6.1.1.1'
Si 0.0817 0.0704 'International Tables Vol C tables 4.2.6.8 and 6.1.1.1'

loop_
_geom_angle_atom_site_label_1
_geom_angle_atom_site_label_2
_geom_angle_atom_site_label_3
_geom_angle_site_symmetry_1
_geom_angle_site_symmetry_3
_geom_angle
Si2 P1 O1 . 29_555 0
Si2 P1 O1 . 24_666 0
Si2 P1 O2 . 2_665 0
Si2 P1 O2 . 44_565 0
O1 P1 O1 29_555 24_666 108.3(2)
O1 P1 O2 29_555 2_665 112.1(2)
O1 P1 O2 29_555 44_565 105.70(17)
O1 P1 O2 24_666 2_665 105.70(17)
O1 P1 O2 24_666 44_565 112.1(2)
O2 P1 O2 2_665 44_565 113.0(2)
P1 Si2 O1 . 29_555 0
P1 Si2 O1 . 24_666 0
P1 Si2 O2 . 2_665 0
P1 Si2 O2 . 44_565 0
O1 Si2 O1 29_555 24_666 108.3(2)
O1 Si2 O2 29_555 2_665 112.1(2)
O1 Si2 O2 29_555 44_565 105.70(17)
O1 Si2 O2 24_666 2_665 105.70(17)
O1 Si2 O2 24_666 44_565 112.1(2)
O2 Si2 O2 2_665 44_565 113.0(2)
P1 O1 Si2 33_444 33_444 0.0(5)
P1 O2 Si2 2_665 2_665 0.0(5)
C1 N1 C7 . . 110.8(14)
N1 C1 C2 . . 109.9(16)
N1 C1 C3 . . 109.8(14)
C2 C1 C3 . . 111.2(11)
C1 C2 C4 . . 111.6(19)
C2 C4 C6 . . 111(2)
C3 C5 C6 . . 111(2)
C4 C6 C5 . . 111.9(16)
N1 C7 C8 . . 111.2(14)

loop_
_geom_bond_atom_site_label_1
_geom_bond_atom_site_label_2
_geom_bond_site_symmetry_2
_geom_bond_distance
Al1 Si1 . 0
P1 Si2 . 0
P1 O1 29_555 1.503(4)
P1 O1 24_666 1.503(4)
P1 O2 2_665 1.528(5)
P1 O2 44_565 1.528(5)
Si2 O1 29_555 1.503(4)
Si2 O1 24_666 1.503(4)
Si2 O2 2_665 1.528(5)
Si2 O2 44_565 1.528(5)
N1 N1 2_6*5 0.93(2)
N1 N1 15_385 0.66(2)
N1 N1 16_875 0.66(2)
N1 C1 . 1.461(19)
N1 C1 2_6*5 1.27(2)
N1 C1 15_385 0.967(17)
N1 C7 . 1.455(17)
N1 C7 2_6*5 1.227(15)
N1 C7 15_385 1.513(18)
N1 C7 16_875 1.155(13)
C1 C1 15_385 1.49(3)
C1 C1 16_875 1.49(3)
C1 C2 . 1.53(3)
C1 C2 15_385 1.05(3)
C1 C3 . 1.53(2)
C1 C6 19_6** 1.43(3)
C1 H1 2_6*5 0.48(3)
C1 H12 8_87* 0.82(4)
C1 H12 19_6** 0.77(5)
C2 C3 16_875 0.601(19)
C2 C4 . 1.53(3)
C2 C5 19_6** 1.32(3)
C2 C6 19_6** 1.08(4)
C2 H12 19_6** 1.00(4)
C3 C4 15_385 1.16(3)
C3 C5 . 1.53(3)
C3 C5 8_87* 0.93(3)
C3 C6 8_87* 0.73(5)
C3 H11 11_3*8 0.61(3)
C4 C5 19_6** 1.06(3)
C4 C5 21_358 1.30(3)
C4 C6 . 1.53(4)
C4 C6 19_6** 1.55(4)
C4 H6 16_875 0.78(3)
C4 H11 21_358 0.67(4)
C5 C5 8_87* 0.70(3)
C5 C5 11_3*8 0.70(3)
C5 C6 . 1.53(5)
C5 H8 23_857 0.77(4)
C5 H11 8_87* 0.67(3)
C6 H4 12_8*7 0.63(5)
C6 H7 11_3*8 0.56(3)
C7 C7 2_6*5 1.22(2)
C7 C7 15_385 0.86(2)
C7 C7 16_875 0.86(2)
C7 C8 . 1.520(17)
C7 C8 2_6*5 1.430(15)
C7 C8 15_385 1.418(14)
C7 C8 16_875 1.531(17)
C8 C8 2_6*5 0.35(3)
C8 C8 3_659 1.317(12)
C8 C8 4_5*9 1.300(11)
C8 C8 13_379 1.330(13)
C8 C8 14_889 1.286(11)
C8 C8 15_385 0.25(3)
C8 C8 16_875 0.25(3)
C8 H16 2_6*5 0.91(2)
C8 H16 4_5*9 1.02(2)
C8 H16 13_379 0.91(2)
C8 H16 15_385 0.95(2)
H1 H12 17_55* 0.60(3)
H2 H3 15_385 0.64(2)
H2 H14 2_6*5 0.608(19)
H3 H5 15_385 0.84(3)
H4 H7 2_6*5 0.75(2)
H7 H13 8_87* 0.76(3)
H8 H10 21_358 0.54(5)
H13 H13 21_358 0.76(3)
H13 H13 23_857 0.76(3)
H14 H15 15_385 0.55(3)
H16 H16 3_659 0.61(4)
H16 H16 14_889 0.62(3)
H16 H17 2_6*5 0.45(3)
H16 H17 4_5*9 0.50(3)
H17 H17 3_659 0.191(17)
H17 H18 14_889 0.942(14)
H17 H18 15_385 0.761(13)
